data_2009111
loop_
_publ_author_name
'Mukherjee, Shubhasish'
'Parmar, Virinder S'
'Errington, William'

_publ_section_title
;
 5-Acetoxy-2,3-diphenylisoxazolidine and
 5-acetoxy-3-(4-nitrophenyl)-2-phenylisoxazolidine
;
_journal_issue 11
_journal_name_full 'Acta Crystallographica Section C'
_journal_page_first 1829
_journal_page_last 1831
_journal_paper_doi 10.1107/S0108270199010367
_journal_volume 55
_journal_year 1999
_chemical_formula_sum 'C17 H16 N2 O5'
_chemical_formula_weight 328.32
_chemical_name_systematic
;
 2-phenyl-3-(4-nitrophenyl)-5-acetoxyisoxazolidine
;
_space_group_IT_number 9
_symmetry_cell_setting monoclinic
_symmetry_space_group_name_Hall 'C -2yc'
_symmetry_space_group_name_H-M 'C 1 c 1'
_audit_creation_method SHELXL-97
_cell_angle_alpha 90.00
_cell_angle_beta 95.842(3)
_cell_angle_gamma 90.00
_cell_formula_units_Z 4
_cell_length_a 17.9115(13)
_cell_length_b 11.6279(13)
_cell_length_c 7.7010(7)
_cell_measurement_reflns_used 2974
_cell_measurement_temperature 180(2)
_cell_measurement_theta_max 28.54
_cell_measurement_theta_min 2.09
_cell_volume 1595.6(3)
_computing_cell_refinement 'SAINT (Siemens, 1995)'
_computing_data_collection 'SMART (Siemens, 1994)'
_computing_data_reduction SAINT
_computing_molecular_graphics SHELXTL/PC
_computing_publication_material SHELXTL/PC
_computing_structure_refinement 'SHELXL-97 (Sheldrick, 1997)'
_computing_structure_solution 'SHELXTL/PC (Sheldrick, 1994)'
_diffrn_ambient_temperature 180(2)
_diffrn_detector_area_resol_mean 8.192
_diffrn_measured_fraction_theta_full 0.912
_diffrn_measured_fraction_theta_max 0.912
_diffrn_measurement_device_type ' Siemens SMART area-detector diffractometer'
_diffrn_measurement_method '\w scans'
_diffrn_radiation_monochromator graphite
_diffrn_radiation_source 'normal-focus sealed tube'
_diffrn_radiation_type MoK\a
_diffrn_radiation_wavelength 0.71073
_diffrn_reflns_av_R_equivalents 0.0549
_diffrn_reflns_av_sigmaI/netI 0.0675
_diffrn_reflns_limit_h_max 23
_diffrn_reflns_limit_h_min -12
_diffrn_reflns_limit_k_max 15
_diffrn_reflns_limit_k_min -15
_diffrn_reflns_limit_l_max 10
_diffrn_reflns_limit_l_min -9
_diffrn_reflns_number 4693
_diffrn_reflns_theta_full 28.54
_diffrn_reflns_theta_max 28.54
_diffrn_reflns_theta_min 2.09
_diffrn_standards_decay_% 0
_exptl_absorpt_coefficient_mu 0.102
_exptl_absorpt_correction_T_max 0.9681
_exptl_absorpt_correction_T_min 0.9603
_exptl_absorpt_correction_type multi-scan
_exptl_absorpt_process_details '(SADABS; Sheldrick, 1996)'
_exptl_crystal_colour 'pale yellow'
_exptl_crystal_density_diffrn 1.367
_exptl_crystal_density_method 'not measured'
_exptl_crystal_description block
_exptl_crystal_F_000 688
_exptl_crystal_size_max 0.40
_exptl_crystal_size_mid 0.38
_exptl_crystal_size_min 0.32
_refine_diff_density_max 0.157
_refine_diff_density_min -0.185
_refine_ls_abs_structure_details 'Flack (1983)'
_refine_ls_abs_structure_Flack 1.9(13)
_refine_ls_extinction_method none
_refine_ls_goodness_of_fit_ref 0.912
_refine_ls_hydrogen_treatment constr
_refine_ls_matrix_type full
_refine_ls_number_parameters 218
_refine_ls_number_reflns 2388
_refine_ls_number_restraints 2
_refine_ls_restrained_S_all 0.911
_refine_ls_R_factor_all 0.0632
_refine_ls_R_factor_gt 0.0431
_refine_ls_shift/su_max 0.000
_refine_ls_shift/su_mean 0.000
_refine_ls_structure_factor_coef Fsqd
_refine_ls_weighting_details 'calc w = 1/[\s^2^(Fo^2^)+(0.0442P)^2^] where P=(Fo^2^+2Fc^2^)/3'
_refine_ls_weighting_scheme calc
_refine_ls_wR_factor_ref 0.0977
_reflns_number_gt 1714
_reflns_number_total 2388
_reflns_threshold_expression I>2\s(I)
_cod_data_source_file cf1330.cif
_cod_data_source_block II
_cod_original_sg_symbol_H-M 'C c'
_cod_database_code 2009111

loop_
_symmetry_equiv_pos_as_xyz
'x, y, z'
'x, -y, z+1/2'
'x+1/2, y+1/2, z'
'x+1/2, -y+1/2, z+1/2'

loop_
_atom_site_label
_atom_site_fract_x
_atom_site_fract_y
_atom_site_fract_z
_atom_site_U_iso_or_equiv
_atom_site_adp_type
_atom_site_calc_flag
_atom_site_refinement_flags
_atom_site_occupancy
_atom_site_disorder_assembly
_atom_site_disorder_group
_atom_site_type_symbol
O1 .60658(12) .73686(16) .5439(3) .0393(5) Uani d . 1 . . O
O2 .58414(10) .56527(16) .6939(2) .0394(5) Uani d . 1 . . O
O3 .46880(12) .58005(19) .5493(3) .0554(6) Uani d . 1 . . O
O4 1.02155(15) .4889(3) 1.0266(4) .0922(10) Uani d . 1 . . O
O5 .96400(16) .3468(2) .8875(4) .0757(8) Uani d . 1 . . O
N2 .68700(13) .72061(19) .5441(3) .0326(5) Uani d . 1 . . N
N3 .96892(17) .4486(3) .9318(4) .0573(8) Uani d . 1 . . N
C3 .71957(16) .7439(2) .7266(3) .0335(6) Uani d . 1 . . C
H3 .7348 .8265 .7387 .040 Uiso calc R 1 . . H
C4 .65347(18) .7202(3) .8349(4) .0477(8) Uani d . 1 . . C
H4A .6653 .6557 .9171 .057 Uiso calc R 1 . . H
H4B .6415 .7893 .9020 .057 Uiso calc R 1 . . H
C5 .58912(16) .6897(2) .7015(4) .0393(7) Uani d . 1 . . C
H5 .5412 .7232 .7354 .047 Uiso calc R 1 . . H
C6 .51913(18) .5210(3) .6178(4) .0401(7) Uani d . 1 . . C
C7 .5166(2) .3929(2) .6325(5) .0569(9) Uani d . 1 . . C
H7A .4839 .3615 .5341 .085 Uiso calc R 1 . . H
H7B .4969 .3716 .7422 .085 Uiso calc R 1 . . H
H7C .5673 .3616 .6308 .085 Uiso calc R 1 . . H
C1" .71369(16) .7949(2) .4150(3) .0313(6) Uani d . 1 . . C
C2" .79020(17) .7992(2) .4027(4) .0387(7) Uani d . 1 . . C
H2"A .8232 .7552 .4810 .046 Uiso calc R 1 . . H
C3" .81917(19) .8666(2) .2782(4) .0437(7) Uani d . 1 . . C
H3"A .8718 .8687 .2709 .052 Uiso calc R 1 . . H
C4" .77112(19) .9313(2) .1633(4) .0422(7) Uani d . 1 . . C
H4"A .7906 .9773 .0765 .051 Uiso calc R 1 . . H
C5" .69573(18) .9280(2) .1764(4) .0421(8) Uani d . 1 . . C
H5"A .6632 .9736 .0995 .051 Uiso calc R 1 . . H
C6" .66532(17) .8594(2) .2998(4) .0375(7) Uani d . 1 . . C
H6"A .6126 .8566 .3053 .045 Uiso calc R 1 . . H
C1' .78694(15) .6671(2) .7752(3) .0305(6) Uani d . 1 . . C
C2' .78278(16) .5495(2) .7363(4) .0352(6) Uani d . 1 . . C
H2'A .7382 .5186 .6765 .042 Uiso calc R 1 . . H
C3' .84288(17) .4784(2) .7841(4) .0391(7) Uani d . 1 . . C
H3'A .8405 .3987 .7571 .047 Uiso calc R 1 . . H
C4' .90670(16) .5256(3) .8723(4) .0378(7) Uani d . 1 . . C
C5' .91287(17) .6412(2) .9109(4) .0422(7) Uani d . 1 . . C
H5'A .9575 .6716 .9707 .051 Uiso calc R 1 . . H
C6' .85219(16) .7120(2) .8602(4) .0358(7) Uani d . 1 . . C
H6'A .8555 .7921 .8841 .043 Uiso calc R 1 . . H

loop_
_atom_site_aniso_label
_atom_site_aniso_U_11
_atom_site_aniso_U_22
_atom_site_aniso_U_33
_atom_site_aniso_U_12
_atom_site_aniso_U_13
_atom_site_aniso_U_23
O1 .0336(12) .0395(11) .0444(11) .0035(9) .0025(9) .0066(9)
O2 .0385(12) .0365(11) .0435(11) .0059(9) .0062(9) .0087(10)
O3 .0436(14) .0585(15) .0629(15) .0013(12) -.0011(11) .0070(12)
O4 .0539(19) .081(2) .133(3) .0126(15) -.0323(18) .0205(19)
O5 .0797(19) .0495(16) .097(2) .0307(14) .0059(15) .0084(15)
N2 .0309(13) .0319(12) .0340(12) .0044(10) -.0008(10) .0001(10)
N3 .0471(19) .0569(19) .068(2) .0184(15) .0065(16) .0208(17)
C3 .0373(17) .0288(13) .0332(15) -.0008(12) -.0014(13) -.0038(12)
C4 .044(2) .0578(19) .0419(17) .0060(15) .0058(15) -.0106(15)
C5 .0378(18) .0379(16) .0431(17) .0067(14) .0087(13) -.0009(14)
C6 .0386(18) .0474(17) .0361(16) -.0013(16) .0126(14) .0013(15)
C7 .074(3) .0430(18) .057(2) -.0079(18) .0220(18) -.0023(17)
C1" .0395(17) .0244(13) .0298(14) .0001(11) .0022(12) -.0046(11)
C2" .0424(18) .0350(16) .0390(16) .0081(13) .0053(13) .0014(14)
C3" .0433(18) .0417(17) .0475(18) .0014(14) .0120(14) -.0007(15)
C4" .057(2) .0324(15) .0374(17) -.0052(14) .0063(15) .0028(13)
C5" .057(2) .0288(15) .0384(18) .0008(14) -.0036(15) .0048(13)
C6" .0384(17) .0311(15) .0414(16) -.0019(13) -.0035(12) .0005(13)
C1' .0370(16) .0257(13) .0287(14) .0018(12) .0026(12) .0037(11)
C2' .0383(17) .0307(14) .0352(15) -.0030(13) -.0023(12) -.0006(12)
C3' .049(2) .0278(15) .0412(16) .0046(14) .0077(14) -.0011(13)
C4' .0365(17) .0411(16) .0359(15) .0082(14) .0032(12) .0109(14)
C5' .0373(18) .0419(18) .0453(18) -.0039(15) -.0059(13) .0020(15)
C6' .0377(17) .0298(14) .0392(16) -.0031(13) .0005(13) .0006(12)

loop_
_atom_type_symbol
_atom_type_description
_atom_type_scat_dispersion_real
_atom_type_scat_dispersion_imag
_atom_type_scat_source
C C 0.0033 0.0016 'International Tables Vol C Tables 4.2.6.8 and 6.1.1.4'
H H 0.0000 0.0000 'International Tables Vol C Tables 4.2.6.8 and 6.1.1.4'
N N 0.0061 0.0033 'International Tables Vol C Tables 4.2.6.8 and 6.1.1.4'
O O 0.0106 0.0060 'International Tables Vol C Tables 4.2.6.8 and 6.1.1.4'

loop_
_geom_angle_atom_site_label_1
_geom_angle_atom_site_label_2
_geom_angle_atom_site_label_3
_geom_angle
_geom_angle_publ_flag
C5 O1 N2 104.9(2) y
C6 O2 C5 116.4(2) ?
C1" N2 O1 108.72(19) ?
C1" N2 C3 114.7(2) ?
O1 N2 C3 105.68(19) y
O4 N3 O5 124.2(3) y
O4 N3 C4' 117.8(3) ?
O5 N3 C4' 118.0(3) ?
N2 C3 C1' 110.5(2) ?
N2 C3 C4 103.3(2) y
C1' C3 C4 113.4(2) ?
C5 C4 C3 104.5(2) y
O1 C5 O2 112.0(2) ?
O1 C5 C4 106.1(2) y
O2 C5 C4 107.6(2) ?
O3 C6 O2 122.9(3) ?
O3 C6 C7 124.8(3) ?
O2 C6 C7 112.2(3) ?
C2" C1" C6" 119.5(2) ?
C2" C1" N2 118.1(2) ?
C6" C1" N2 122.4(2) ?
C3" C2" C1" 120.9(3) ?
C2" C3" C4" 119.8(3) ?
C5" C4" C3" 119.4(3) ?
C4" C5" C6" 121.7(3) ?
C5" C6" C1" 118.8(3) ?
C6' C1' C2' 119.6(3) ?
C6' C1' C3 120.4(2) ?
C2' C1' C3 119.9(2) ?
C3' C2' C1' 120.4(3) ?
C2' C3' C4' 118.5(3) ?
C5' C4' C3' 122.5(3) ?
C5' C4' N3 119.1(3) ?
C3' C4' N3 118.3(3) ?
C4' C5' C6' 118.3(3) ?
C1' C6' C5' 120.6(3) ?

loop_
_geom_bond_atom_site_label_1
_geom_bond_atom_site_label_2
_geom_bond_site_symmetry_2
_geom_bond_distance
_geom_bond_publ_flag
O1 C5 . 1.397(3) y
O1 N2 . 1.453(3) y
O2 C6 . 1.351(4) ?
O2 C5 . 1.451(3) ?
O3 C6 . 1.210(4) ?
O4 N3 . 1.225(4) y
O5 N3 . 1.233(4) y
N2 C1" . 1.435(3) ?
N2 C3 . 1.491(3) y
N3 C4' . 1.467(4) ?
C3 C1' . 1.517(4) ?
C3 C4 . 1.541(4) y
C4 C5 . 1.506(4) y
C6 C7 . 1.495(4) ?
C1" C2" . 1.384(4) ?
C1" C6" . 1.394(4) ?
C2" C3" . 1.379(4) ?
C3" C4" . 1.391(4) ?
C4" C5" . 1.365(4) ?
C5" C6" . 1.393(4) ?
C1' C6' . 1.383(4) ?
C1' C2' . 1.399(4) ?
C2' C3' . 1.378(4) ?
C3' C4' . 1.383(4) ?
C4' C5' . 1.378(4) ?
C5' C6' . 1.388(4) ?

loop_
_geom_torsion_atom_site_label_1
_geom_torsion_atom_site_label_2
_geom_torsion_atom_site_label_3
_geom_torsion_atom_site_label_4
_geom_torsion
_geom_torsion_publ_flag
C5 O1 N2 C1" -163.11(19) ?
C5 O1 N2 C3 -39.5(2) y
C1" N2 C3 C1' -94.5(3) ?
O1 N2 C3 C1' 145.8(2) ?
C1" N2 C3 C4 144.0(2) ?
O1 N2 C3 C4 24.2(3) y
N2 C3 C4 C5 -1.9(3) y
C1' C3 C4 C5 -121.5(3) ?
N2 O1 C5 O2 -79.1(3) ?
N2 O1 C5 C4 38.0(2) y
C6 O2 C5 O1 -80.7(3) ?
C6 O2 C5 C4 163.1(2) ?
C3 C4 C5 O1 -22.0(3) y
C3 C4 C5 O2 98.0(2) ?
C5 O2 C6 O3 4.5(4) ?
C5 O2 C6 C7 -174.2(2) ?
O1 N2 C1" C2" 175.3(2) ?
C3 N2 C1" C2" 57.2(3) ?
O1 N2 C1" C6" -6.7(3) ?
C3 N2 C1" C6" -124.7(3) ?
C6" C1" C2" C3" 0.1(4) ?
N2 C1" C2" C3" 178.2(2) ?
C1" C2" C3" C4" 0.1(4) ?
C2" C3" C4" C5" 0.5(4) ?
C3" C4" C5" C6" -1.4(4) ?
C4" C5" C6" C1" 1.6(4) ?
C2" C1" C6" C5" -0.9(4) ?
N2 C1" C6" C5" -178.9(2) ?
N2 C3 C1' C6' 134.8(2) ?
C4 C3 C1' C6' -109.9(3) ?
N2 C3 C1' C2' -46.3(3) ?
C4 C3 C1' C2' 69.1(3) ?
C6' C1' C2' C3' 0.8(4) ?
C3 C1' C2' C3' -178.2(2) ?
C1' C2' C3' C4' 0.6(4) ?
C2' C3' C4' C5' -1.3(4) ?
C2' C3' C4' N3 176.5(2) ?
O4 N3 C4' C5' 6.0(4) ?
O5 N3 C4' C5' -176.0(3) ?
O4 N3 C4' C3' -171.9(3) ?
O5 N3 C4' C3' 6.1(4) ?
C3' C4' C5' C6' 0.6(4) ?
N3 C4' C5' C6' -177.2(3) ?
C2' C1' C6' C5' -1.5(4) ?
C3 C1' C6' C5' 177.4(3) ?
C4' C5' C6' C1' 0.8(4) ?

loop_
_cod_related_entry_id
_cod_related_entry_database
_cod_related_entry_code
1 ChemSpider 4425261
